data_7041989
loop_
_publ_author_name
'Fischbach, Urs'
'Trincado, M.'
'Gr\"utzmacher, Hansj\"org'

_publ_section_title
;
 Oxidative formation of phosphinyl radicals from a trigonal pyramidal
 terminal phosphide Rh(i) complex, with an unusually long Rh-P bond.
;
_journal_issue 11
_journal_name_full 'Dalton transactions (Cambridge, England : 2003)'
_journal_page_first 3443
_journal_page_last 3448
_journal_paper_doi 10.1039/c7dt00070g
_journal_volume 46
_journal_year 2017
_chemical_formula_moiety 'C57 H43 P2 Rh, C4 H8 O'
_chemical_formula_sum 'C61 H51 O P2 Rh'
_chemical_formula_weight 964.87
_chemical_name_systematic ' ?'
_space_group_IT_number 14
_symmetry_cell_setting monoclinic
_symmetry_space_group_name_Hall '-P 2yn'
_symmetry_space_group_name_H-M 'P 1 21/n 1'
_atom_sites_solution_hydrogens geom
_atom_sites_solution_primary direct
_atom_sites_solution_secondary difmap
_audit_creation_method 'form.cif (version 2.0)'
_audit_update_record
;
2017-01-06 deposited with the CCDC.
2017-02-09 downloaded from the CCDC.
;
_cell_angle_alpha 90.00
_cell_angle_beta 101.0040(10)
_cell_angle_gamma 90.00
_cell_formula_units_Z 4
_cell_length_a 11.5778(6)
_cell_length_b 17.6871(10)
_cell_length_c 22.3777(12)
_cell_measurement_temperature 200(2)
_cell_volume 4498.2(4)
_computing_cell_refinement 'Bruker SMART'
_computing_data_collection 'Bruker SMART'
_computing_data_reduction 'Bruker SAINT'
_computing_molecular_graphics 'Ortep32 for Windows'
_computing_publication_material 'Bruker SHELXTL'
_computing_structure_refinement 'Bruker SHELXTL'
_computing_structure_solution 'Bruker SHELXTL'
_diffrn_ambient_temperature 200(2)
_diffrn_measured_fraction_theta_full 0.998
_diffrn_measured_fraction_theta_max 0.998
_diffrn_measurement_device_type 'Bruker AXS Apex with CCD'
_diffrn_measurement_method 'phi and omega scans'
_diffrn_radiation_monochromator graphite
_diffrn_radiation_source 'fine-focus sealed tube'
_diffrn_radiation_type MoK\a
_diffrn_radiation_wavelength 0.71073
_diffrn_reflns_av_R_equivalents 0.0313
_diffrn_reflns_av_sigmaI/netI 0.0273
_diffrn_reflns_limit_h_max 15
_diffrn_reflns_limit_h_min -15
_diffrn_reflns_limit_k_max 23
_diffrn_reflns_limit_k_min -23
_diffrn_reflns_limit_l_max 29
_diffrn_reflns_limit_l_min -29
_diffrn_reflns_number 45448
_diffrn_reflns_theta_full 28.28
_diffrn_reflns_theta_max 28.28
_diffrn_reflns_theta_min 1.48
_exptl_absorpt_coefficient_mu 0.496
_exptl_absorpt_correction_T_max 0.9756
_exptl_absorpt_correction_T_min 0.8655
_exptl_absorpt_correction_type empirical
_exptl_absorpt_process_details 'Blessing 1995'
_exptl_crystal_colour orange
_exptl_crystal_density_diffrn 1.425
_exptl_crystal_density_method 'not measured'
_exptl_crystal_description plate
_exptl_crystal_F_000 2000
_exptl_crystal_size_max 0.30
_exptl_crystal_size_mid 0.28
_exptl_crystal_size_min 0.05
_refine_diff_density_max 2.135
_refine_diff_density_min -1.060
_refine_diff_density_rms 0.110
_refine_ls_extinction_method none
_refine_ls_goodness_of_fit_ref 1.402
_refine_ls_hydrogen_treatment constr
_refine_ls_matrix_type full
_refine_ls_number_parameters 606
_refine_ls_number_reflns 11137
_refine_ls_number_restraints 1
_refine_ls_restrained_S_all 1.402
_refine_ls_R_factor_all 0.0744
_refine_ls_R_factor_gt 0.0726
_refine_ls_shift/su_max 0.001
_refine_ls_shift/su_mean 0.000
_refine_ls_structure_factor_coef Fsqd
_refine_ls_weighting_details 'calc w=1/[\s^2^(Fo^2^)+(0.0208P)^2^+18.5144P] where P=(Fo^2^+2Fc^2^)/3'
_refine_ls_weighting_scheme calc
_refine_ls_wR_factor_gt 0.1518
_refine_ls_wR_factor_ref 0.1525
_reflns_number_gt 10753
_reflns_number_total 11137
_reflns_threshold_expression >2sigma(I)
_cod_data_source_file c7dt00070g2.cif
_cod_data_source_block Rhtrop3PPh2
_cod_depositor_comments 'Adding full bibliography for 7041989--7041991.cif.'
_cod_original_sg_symbol_Hall -P2yn
_cod_original_sg_symbol_H-M P21/n
_cod_database_code 7041989

loop_
_symmetry_equiv_pos_as_xyz
'x, y, z'
'-x+1/2, y+1/2, -z+1/2'
'-x, -y, -z'
'x-1/2, -y-1/2, z-1/2'

loop_
_atom_site_label
_atom_site_type_symbol
_atom_site_fract_x
_atom_site_fract_y
_atom_site_fract_z
_atom_site_U_iso_or_equiv
_atom_site_adp_type
_atom_site_occupancy
_atom_site_symmetry_multiplicity
_atom_site_calc_flag
_atom_site_refinement_flags
_atom_site_disorder_assembly
_atom_site_disorder_group
Rh1 Rh 0.17509(3) 0.338037(17) 0.240780(14) 0.01730(9) Uani 1 1 d . . .
P1 P 0.25178(9) 0.44907(6) 0.26858(5) 0.0179(2) Uani 1 1 d . . .
P2 P 0.10412(9) 0.20709(6) 0.20972(5) 0.0212(2) Uani 1 1 d . . .
C1 C 0.3363(4) 0.4507(2) 0.34841(18) 0.0209(8) Uani 1 1 d . . .
H1A H 0.3555 0.5044 0.3604 0.025 Uiso 1 1 calc R . .
C2 C 0.2783(3) 0.4140(2) 0.39667(19) 0.0224(8) Uani 1 1 d . . .
C3 C 0.2346(4) 0.3397(3) 0.38970(19) 0.0241(8) Uani 1 1 d . . .
C4 C 0.2418(4) 0.2911(2) 0.33698(19) 0.0218(8) Uani 1 1 d . . .
H4A H 0.2105 0.2392 0.3419 0.026 Uiso 1 1 calc R . .
C5 C 0.3382(4) 0.2894(2) 0.30741(19) 0.0225(8) Uani 1 1 d . . .
H5A H 0.3560 0.2366 0.2960 0.027 Uiso 1 1 calc R . .
C6 C 0.4475(4) 0.3333(2) 0.32766(19) 0.0223(8) Uani 1 1 d . . .
C7 C 0.4499(3) 0.4082(2) 0.34910(19) 0.0209(8) Uani 1 1 d . . .
C8 C 0.2806(4) 0.4517(3) 0.4514(2) 0.0304(10) Uani 1 1 d . . .
H8A H 0.3117 0.5015 0.4564 0.036 Uiso 1 1 calc R . .
C9 C 0.2381(4) 0.4179(3) 0.4985(2) 0.0354(11) Uani 1 1 d . . .
H9A H 0.2426 0.4438 0.5361 0.043 Uiso 1 1 calc R . .
C10 C 0.1893(4) 0.3468(3) 0.4912(2) 0.0358(11) Uani 1 1 d . . .
H10A H 0.1577 0.3242 0.5231 0.043 Uiso 1 1 calc R . .
C11 C 0.1865(4) 0.3082(3) 0.4370(2) 0.0297(10) Uani 1 1 d . . .
H11A H 0.1513 0.2596 0.4318 0.036 Uiso 1 1 calc R . .
C12 C 0.5554(4) 0.2975(3) 0.3272(2) 0.0258(9) Uani 1 1 d . . .
H12A H 0.5559 0.2479 0.3109 0.031 Uiso 1 1 calc R . .
C13 C 0.6611(4) 0.3331(3) 0.3501(2) 0.0357(11) Uani 1 1 d . . .
H13A H 0.7333 0.3075 0.3502 0.043 Uiso 1 1 calc R . .
C14 C 0.6618(4) 0.4060(3) 0.3730(2) 0.0359(11) Uani 1 1 d . . .
H14A H 0.7344 0.4302 0.3889 0.043 Uiso 1 1 calc R . .
C15 C 0.5570(4) 0.4435(3) 0.3727(2) 0.0296(10) Uani 1 1 d . . .
H15A H 0.5577 0.4934 0.3886 0.036 Uiso 1 1 calc R . .
C16 C 0.1357(4) 0.5229(2) 0.26366(19) 0.0217(8) Uani 1 1 d . . .
H16A H 0.1743 0.5737 0.2691 0.026 Uiso 1 1 calc R . .
C17 C 0.0457(4) 0.5230(2) 0.2044(2) 0.0222(8) Uani 1 1 d . . .
C18 C -0.0217(3) 0.4581(2) 0.18401(19) 0.0213(8) Uani 1 1 d . . .
C19 C -0.0063(4) 0.3850(2) 0.2151(2) 0.0228(8) Uani 1 1 d . . .
H19A H -0.0632 0.3465 0.1942 0.027 Uiso 1 1 calc R . .
C20 C 0.0170(4) 0.3754(2) 0.27891(19) 0.0223(8) Uani 1 1 d . . .
H20A H -0.0269 0.3311 0.2913 0.027 Uiso 1 1 calc R . .
C21 C 0.0232(3) 0.4383(3) 0.32299(19) 0.0228(8) Uani 1 1 d . . .
C22 C 0.0725(4) 0.5092(2) 0.31556(19) 0.0234(8) Uani 1 1 d . . .
C23 C 0.0239(4) 0.5899(3) 0.1718(2) 0.0289(9) Uani 1 1 d . . .
H23A H 0.0712 0.6329 0.1849 0.035 Uiso 1 1 calc R . .
C24 C -0.0650(4) 0.5958(3) 0.1207(2) 0.0331(10) Uani 1 1 d . . .
H24A H -0.0795 0.6424 0.0995 0.040 Uiso 1 1 calc R . .
C25 C -0.1321(4) 0.5327(3) 0.1013(2) 0.0335(11) Uani 1 1 d . . .
H25A H -0.1940 0.5360 0.0668 0.040 Uiso 1 1 calc R . .
C26 C -0.1097(4) 0.4648(3) 0.1317(2) 0.0277(9) Uani 1 1 d . . .
H26A H -0.1550 0.4217 0.1169 0.033 Uiso 1 1 calc R . .
C27 C -0.0270(4) 0.4261(3) 0.3747(2) 0.0274(9) Uani 1 1 d . . .
H27A H -0.0584 0.3778 0.3810 0.033 Uiso 1 1 calc R . .
C28 C -0.0313(4) 0.4833(3) 0.4164(2) 0.0361(12) Uani 1 1 d . . .
H28A H -0.0640 0.4737 0.4515 0.043 Uiso 1 1 calc R . .
C29 C 0.0121(4) 0.5545(3) 0.4072(2) 0.0372(12) Uani 1 1 d . . .
H29A H 0.0066 0.5944 0.4350 0.045 Uiso 1 1 calc R . .
C30 C 0.0634(4) 0.5669(3) 0.3572(2) 0.0315(10) Uani 1 1 d . . .
H30A H 0.0932 0.6157 0.3509 0.038 Uiso 1 1 calc R . .
C31 C 0.3559(3) 0.4832(2) 0.22091(19) 0.0210(8) Uani 1 1 d . . .
H31A H 0.3953 0.5301 0.2397 0.025 Uiso 1 1 calc R . .
C32 C 0.4496(4) 0.4272(2) 0.21061(19) 0.0219(8) Uani 1 1 d . . .
C33 C 0.4204(4) 0.3538(2) 0.18844(19) 0.0224(8) Uani 1 1 d . . .
C34 C 0.2985(4) 0.3254(2) 0.1731(2) 0.0233(8) Uani 1 1 d . . .
H34A H 0.2955 0.2731 0.1559 0.028 Uiso 1 1 calc R . .
C35 C 0.2017(4) 0.3688(2) 0.14500(19) 0.0230(8) Uani 1 1 d . . .
H35A H 0.1482 0.3389 0.1133 0.028 Uiso 1 1 calc R . .
C36 C 0.2101(4) 0.4483(2) 0.12556(19) 0.0214(8) Uani 1 1 d . . .
C37 C 0.2841(4) 0.5028(2) 0.15894(19) 0.0221(8) Uani 1 1 d . . .
C38 C 0.5669(4) 0.4509(3) 0.2205(2) 0.0309(10) Uani 1 1 d . . .
H38A H 0.5867 0.5005 0.2351 0.037 Uiso 1 1 calc R . .
C39 C 0.6543(4) 0.4028(3) 0.2091(2) 0.0379(12) Uani 1 1 d . . .
H39A H 0.7335 0.4198 0.2155 0.046 Uiso 1 1 calc R . .
C40 C 0.6273(5) 0.3301(3) 0.1887(3) 0.0400(12) Uani 1 1 d . . .
H40A H 0.6878 0.2969 0.1815 0.048 Uiso 1 1 calc R . .
C41 C 0.5111(4) 0.3058(3) 0.1788(2) 0.0310(10) Uani 1 1 d . . .
H41A H 0.4928 0.2555 0.1651 0.037 Uiso 1 1 calc R . .
C42 C 0.1448(4) 0.4693(3) 0.0685(2) 0.0269(9) Uani 1 1 d . . .
H42A H 0.0934 0.4336 0.0454 0.032 Uiso 1 1 calc R . .
C43 C 0.1540(4) 0.5406(3) 0.0453(2) 0.0325(10) Uani 1 1 d . . .
H43A H 0.1088 0.5536 0.0066 0.039 Uiso 1 1 calc R . .
C44 C 0.2284(5) 0.5936(3) 0.0779(2) 0.0359(11) Uani 1 1 d . . .
H44A H 0.2352 0.6426 0.0616 0.043 Uiso 1 1 calc R . .
C45 C 0.2930(4) 0.5746(3) 0.1347(2) 0.0283(9) Uani 1 1 d . . .
H45A H 0.3438 0.6110 0.1573 0.034 Uiso 1 1 calc R . .
C46 C 0.0719(4) 0.2058(2) 0.1256(2) 0.0250(9) Uani 1 1 d . . .
C47 C 0.1494(5) 0.1676(3) 0.0959(2) 0.0350(11) Uani 1 1 d . . .
H47A H 0.2124 0.1398 0.1194 0.042 Uiso 1 1 calc R . .
C48 C 0.1374(6) 0.1689(4) 0.0327(3) 0.0490(15) Uani 1 1 d . . .
H48A H 0.1921 0.1426 0.0137 0.059 Uiso 1 1 calc R . .
C49 C 0.0465(7) 0.2081(4) -0.0019(3) 0.0546(17) Uani 1 1 d . . .
H49A H 0.0383 0.2092 -0.0450 0.066 Uiso 1 1 calc R . .
C50 C -0.0331(6) 0.2461(3) 0.0259(3) 0.0468(14) Uani 1 1 d . . .
H50A H -0.0963 0.2731 0.0019 0.056 Uiso 1 1 calc R . .
C51 C -0.0210(4) 0.2449(3) 0.0888(2) 0.0333(10) Uani 1 1 d . . .
H51A H -0.0766 0.2710 0.1074 0.040 Uiso 1 1 calc R . .
C52 C -0.0414(4) 0.1820(2) 0.2266(2) 0.0268(9) Uani 1 1 d . . .
C53 C -0.1317(4) 0.1487(3) 0.1834(3) 0.0340(11) Uani 1 1 d . . .
H53A H -0.1219 0.1442 0.1423 0.041 Uiso 1 1 calc R . .
C54 C -0.2346(5) 0.1224(3) 0.1995(3) 0.0458(14) Uani 1 1 d . . .
H54A H -0.2939 0.1002 0.1694 0.055 Uiso 1 1 calc R . .
C55 C -0.2515(5) 0.1279(3) 0.2583(3) 0.0471(14) Uani 1 1 d . . .
H55A H -0.3224 0.1102 0.2689 0.057 Uiso 1 1 calc R . .
C56 C -0.1645(5) 0.1596(3) 0.3018(3) 0.0418(12) Uani 1 1 d . . .
H56A H -0.1752 0.1633 0.3428 0.050 Uiso 1 1 calc R . .
C57 C -0.0611(4) 0.1861(3) 0.2861(2) 0.0296(10) Uani 1 1 d . . .
H57A H -0.0023 0.2077 0.3168 0.036 Uiso 1 1 calc R . .
O1 O 0.4798(12) 0.3178(7) -0.0493(6) 0.102(4) Uani 0.635(4) 1 d P A 1
C61 C 0.4848(17) 0.3931(10) -0.0281(9) 0.101(6) Uani 0.635(4) 1 d P A 1
H61A H 0.4507 0.4274 -0.0618 0.121 Uiso 0.635(4) 1 calc PR A 1
H61B H 0.5678 0.4080 -0.0133 0.121 Uiso 0.635(4) 1 calc PR A 1
O1A O 0.5455(19) 0.3110(14) 0.0062(17) 0.138(11) Uani 0.365(4) 1 d P A 2
C61A C 0.539(2) 0.3796(17) 0.0208(13) 0.085(8) Uani 0.365(4) 1 d P A 2
H61C H 0.5716 0.4119 -0.0082 0.101 Uiso 0.365(4) 1 calc PR A 2
H61D H 0.5868 0.3880 0.0620 0.101 Uiso 0.365(4) 1 calc PR A 2
C62 C 0.4207(8) 0.3999(6) 0.0203(5) 0.087(3) Uani 1 1 d . . .
H62A H 0.3731 0.4467 0.0166 0.105 Uiso 0.635(4) 1 calc PR A 1
H62B H 0.4737 0.3987 0.0606 0.105 Uiso 0.635(4) 1 calc PR A 1
H62C H 0.3942 0.4371 -0.0125 0.105 Uiso 0.365(4) 1 calc PR A 2
H62D H 0.4141 0.4234 0.0596 0.105 Uiso 0.365(4) 1 calc PR A 2
C63 C 0.3453(8) 0.3312(5) 0.0099(5) 0.085(3) Uani 1 1 d . A .
H63A H 0.3215 0.3147 0.0481 0.102 Uiso 1 1 calc R . .
H63B H 0.2737 0.3408 -0.0212 0.102 Uiso 1 1 calc R . .
C64 C 0.4188(12) 0.2756(6) -0.0109(7) 0.127(5) Uani 1 1 d . . .
H64A H 0.4744 0.2530 0.0236 0.152 Uiso 0.635(4) 1 calc PR A 1
H64B H 0.3711 0.2348 -0.0339 0.152 Uiso 0.635(4) 1 calc PR A 1
H64C H 0.3958 0.2677 -0.0554 0.152 Uiso 0.365(4) 1 calc PR A 2
H64D H 0.4147 0.2266 0.0101 0.152 Uiso 0.365(4) 1 calc PR A 2

loop_
_atom_site_aniso_label
_atom_site_aniso_U_11
_atom_site_aniso_U_22
_atom_site_aniso_U_33
_atom_site_aniso_U_23
_atom_site_aniso_U_13
_atom_site_aniso_U_12
Rh1 0.01690(15) 0.01521(14) 0.02011(15) -0.00190(12) 0.00435(11) -0.00153(11)
P1 0.0157(5) 0.0164(5) 0.0218(5) -0.0016(4) 0.0036(4) 0.0003(4)
P2 0.0207(5) 0.0191(5) 0.0237(5) -0.0014(4) 0.0038(4) -0.0030(4)
C1 0.0199(19) 0.0215(19) 0.0209(19) -0.0049(15) 0.0033(15) -0.0017(15)
C2 0.0159(18) 0.028(2) 0.022(2) 0.0009(16) 0.0015(15) 0.0044(16)
C3 0.0203(19) 0.029(2) 0.0218(19) 0.0027(17) 0.0002(15) 0.0059(17)
C4 0.0209(19) 0.0188(19) 0.025(2) 0.0006(16) 0.0024(16) -0.0015(15)
C5 0.023(2) 0.0170(18) 0.026(2) 0.0043(16) 0.0023(16) 0.0030(15)
C6 0.0208(19) 0.025(2) 0.0209(19) 0.0025(16) 0.0035(15) 0.0000(16)
C7 0.0165(18) 0.025(2) 0.0211(19) -0.0010(16) 0.0042(15) 0.0004(15)
C8 0.023(2) 0.037(3) 0.030(2) -0.0052(19) 0.0030(18) 0.0045(19)
C9 0.033(3) 0.050(3) 0.023(2) -0.005(2) 0.0064(19) 0.009(2)
C10 0.032(2) 0.050(3) 0.028(2) 0.008(2) 0.0113(19) 0.011(2)
C11 0.023(2) 0.034(2) 0.032(2) 0.0063(19) 0.0065(18) 0.0031(18)
C12 0.026(2) 0.024(2) 0.028(2) 0.0031(17) 0.0069(17) 0.0040(17)
C13 0.020(2) 0.041(3) 0.046(3) 0.004(2) 0.005(2) 0.007(2)
C14 0.018(2) 0.045(3) 0.042(3) -0.004(2) -0.0006(19) -0.004(2)
C15 0.024(2) 0.031(2) 0.033(2) -0.0047(19) 0.0044(18) -0.0023(18)
C16 0.0196(19) 0.0155(18) 0.029(2) -0.0045(15) 0.0025(16) 0.0032(15)
C17 0.0176(18) 0.021(2) 0.030(2) -0.0023(16) 0.0091(16) 0.0008(15)
C18 0.0153(18) 0.024(2) 0.026(2) -0.0033(16) 0.0063(15) 0.0000(15)
C19 0.0191(19) 0.023(2) 0.027(2) -0.0059(16) 0.0052(16) -0.0020(16)
C20 0.0181(19) 0.022(2) 0.027(2) -0.0013(16) 0.0055(16) -0.0030(15)
C21 0.0151(18) 0.030(2) 0.0215(19) -0.0045(17) 0.0000(15) 0.0024(16)
C22 0.0166(18) 0.027(2) 0.024(2) -0.0046(17) -0.0029(15) 0.0044(16)
C23 0.029(2) 0.022(2) 0.036(2) -0.0016(18) 0.0065(19) 0.0022(17)
C24 0.036(3) 0.030(2) 0.034(2) 0.007(2) 0.007(2) 0.009(2)
C25 0.028(2) 0.040(3) 0.031(2) 0.000(2) 0.0006(19) 0.010(2)
C26 0.024(2) 0.033(2) 0.027(2) -0.0044(18) 0.0048(17) 0.0017(18)
C27 0.0144(19) 0.042(3) 0.025(2) -0.0023(19) 0.0025(16) 0.0027(18)
C28 0.021(2) 0.061(3) 0.027(2) -0.008(2) 0.0042(18) 0.006(2)
C29 0.024(2) 0.052(3) 0.034(3) -0.021(2) -0.0003(19) 0.012(2)
C30 0.021(2) 0.031(2) 0.039(3) -0.012(2) -0.0028(18) 0.0055(18)
C31 0.0165(18) 0.0169(18) 0.029(2) -0.0008(16) 0.0038(16) -0.0064(15)
C32 0.022(2) 0.025(2) 0.0201(19) 0.0021(16) 0.0072(16) 0.0001(16)
C33 0.023(2) 0.022(2) 0.025(2) 0.0010(16) 0.0115(16) 0.0010(16)
C34 0.026(2) 0.0182(19) 0.027(2) -0.0041(16) 0.0083(17) -0.0017(16)
C35 0.024(2) 0.024(2) 0.022(2) -0.0039(16) 0.0081(16) -0.0044(16)
C36 0.0182(19) 0.024(2) 0.024(2) 0.0013(16) 0.0094(16) -0.0011(15)
C37 0.0209(19) 0.022(2) 0.025(2) 0.0015(16) 0.0075(16) 0.0006(16)
C38 0.025(2) 0.035(2) 0.034(2) 0.005(2) 0.0088(19) -0.0049(19)
C39 0.020(2) 0.051(3) 0.046(3) 0.005(2) 0.015(2) -0.002(2)
C40 0.030(2) 0.044(3) 0.052(3) 0.000(2) 0.021(2) 0.008(2)
C41 0.034(2) 0.028(2) 0.035(2) -0.0005(19) 0.016(2) 0.0018(19)
C42 0.024(2) 0.034(2) 0.024(2) -0.0017(18) 0.0075(17) -0.0004(18)
C43 0.034(2) 0.038(3) 0.025(2) 0.0067(19) 0.0052(19) 0.005(2)
C44 0.041(3) 0.029(2) 0.039(3) 0.013(2) 0.009(2) 0.001(2)
C45 0.029(2) 0.021(2) 0.035(2) 0.0017(18) 0.0056(19) -0.0023(17)
C46 0.028(2) 0.0198(19) 0.026(2) -0.0037(16) 0.0025(17) -0.0079(17)
C47 0.036(3) 0.031(2) 0.039(3) -0.006(2) 0.010(2) -0.006(2)
C48 0.068(4) 0.045(3) 0.039(3) -0.011(3) 0.023(3) -0.011(3)
C49 0.082(5) 0.055(4) 0.026(3) -0.005(3) 0.008(3) -0.020(3)
C50 0.055(4) 0.039(3) 0.037(3) 0.005(2) -0.013(3) -0.010(3)
C51 0.033(2) 0.028(2) 0.036(3) -0.0043(19) -0.003(2) -0.0036(19)
C52 0.021(2) 0.021(2) 0.039(2) 0.0021(18) 0.0064(18) 0.0000(16)
C53 0.028(2) 0.028(2) 0.044(3) -0.003(2) 0.003(2) -0.0078(19)
C54 0.027(3) 0.039(3) 0.069(4) -0.003(3) 0.004(3) -0.009(2)
C55 0.029(3) 0.039(3) 0.079(4) 0.004(3) 0.024(3) -0.004(2)
C56 0.044(3) 0.033(3) 0.055(3) 0.005(2) 0.025(3) 0.002(2)
C57 0.026(2) 0.025(2) 0.039(3) 0.0016(19) 0.0080(19) -0.0018(17)
O1 0.110(9) 0.102(9) 0.115(9) 0.004(7) 0.074(8) 0.040(7)
C61 0.108(13) 0.094(12) 0.121(14) -0.003(11) 0.076(12) 0.005(10)
O1A 0.080(14) 0.097(16) 0.25(3) -0.043(19) 0.060(18) 0.035(12)
C61A 0.073(16) 0.11(2) 0.078(17) 0.026(16) 0.024(13) 0.027(15)
C62 0.071(6) 0.099(7) 0.096(7) -0.017(6) 0.028(5) 0.005(5)
C63 0.079(6) 0.085(6) 0.096(7) -0.012(5) 0.026(5) 0.003(5)
C64 0.150(12) 0.075(7) 0.178(13) -0.003(8) 0.090(11) 0.025(7)

loop_
_atom_type_symbol
_atom_type_description
_atom_type_scat_dispersion_real
_atom_type_scat_dispersion_imag
_atom_type_scat_source
C C 0.0033 0.0016 'International Tables Vol C Tables 4.2.6.8 and 6.1.1.4'
H H 0.0000 0.0000 'International Tables Vol C Tables 4.2.6.8 and 6.1.1.4'
O O 0.0106 0.0060 'International Tables Vol C Tables 4.2.6.8 and 6.1.1.4'
P P 0.1023 0.0942 'International Tables Vol C Tables 4.2.6.8 and 6.1.1.4'
Rh Rh -1.1178 0.9187 'International Tables Vol C Tables 4.2.6.8 and 6.1.1.4'

loop_
_geom_angle_atom_site_label_1
_geom_angle_atom_site_label_2
_geom_angle_atom_site_label_3
_geom_angle
P1 Rh1 C19 92.85(11)
P1 Rh1 C20 86.83(11)
C19 Rh1 C20 36.66(15)
P1 Rh1 C34 90.28(11)
C19 Rh1 C34 122.93(16)
C20 Rh1 C34 158.99(16)
P1 Rh1 C35 86.16(11)
C19 Rh1 C35 87.61(16)
C20 Rh1 C35 123.20(16)
C34 Rh1 C35 35.80(15)
P1 Rh1 C4 90.71(11)
C19 Rh1 C4 120.51(15)
C20 Rh1 C4 84.46(15)
C34 Rh1 C4 116.40(15)
C35 Rh1 C4 151.84(15)
P1 Rh1 C5 85.11(11)
C19 Rh1 C5 155.37(15)
C20 Rh1 C5 118.74(15)
C34 Rh1 C5 81.66(15)
C35 Rh1 C5 116.65(15)
C4 Rh1 C5 35.21(14)
P1 Rh1 P2 175.35(4)
C19 Rh1 P2 91.72(11)
C20 Rh1 P2 97.35(11)
C34 Rh1 P2 86.52(11)
C35 Rh1 P2 93.20(11)
C4 Rh1 P2 87.70(11)
C5 Rh1 P2 91.08(11)
C31 P1 C16 106.14(19)
C31 P1 C1 105.41(19)
C16 P1 C1 106.66(19)
C31 P1 Rh1 113.59(13)
C16 P1 Rh1 111.25(14)
C1 P1 Rh1 113.24(14)
C46 P2 C52 100.9(2)
C46 P2 Rh1 106.55(14)
C52 P2 Rh1 115.31(15)
C7 C1 C2 106.4(3)
C7 C1 P1 107.4(3)
C2 C1 P1 116.8(3)
C7 C1 H1A 108.7
C2 C1 H1A 108.7
P1 C1 H1A 108.7
C8 C2 C3 119.5(4)
C8 C2 C1 118.9(4)
C3 C2 C1 121.2(4)
C11 C3 C2 118.3(4)
C11 C3 C4 117.6(4)
C2 C3 C4 124.0(4)
C5 C4 C3 124.2(4)
C5 C4 Rh1 73.8(2)
C3 C4 Rh1 118.6(3)
C5 C4 H4A 111.7
C3 C4 H4A 111.7
Rh1 C4 H4A 111.7
C4 C5 C6 123.7(4)
C4 C5 Rh1 71.0(2)
C6 C5 Rh1 122.8(3)
C4 C5 H5A 111.2
C6 C5 H5A 111.2
Rh1 C5 H5A 111.2
C12 C6 C7 117.9(4)
C12 C6 C5 118.1(4)
C7 C6 C5 123.9(4)
C15 C7 C6 120.5(4)
C15 C7 C1 119.3(4)
C6 C7 C1 120.2(4)
C9 C8 C2 120.9(5)
C9 C8 H8A 119.5
C2 C8 H8A 119.5
C10 C9 C8 120.2(5)
C10 C9 H9A 119.9
C8 C9 H9A 119.9
C9 C10 C11 119.6(5)
C9 C10 H10A 120.2
C11 C10 H10A 120.2
C10 C11 C3 121.3(5)
C10 C11 H11A 119.4
C3 C11 H11A 119.4
C13 C12 C6 121.1(4)
C13 C12 H12A 119.4
C6 C12 H12A 119.4
C12 C13 C14 120.1(4)
C12 C13 H13A 119.9
C14 C13 H13A 119.9
C15 C14 C13 120.1(4)
C15 C14 H14A 119.9
C13 C14 H14A 119.9
C14 C15 C7 120.1(4)
C14 C15 H15A 119.9
C7 C15 H15A 119.9
C22 C16 C17 108.6(3)
C22 C16 P1 107.0(3)
C17 C16 P1 114.7(3)
C22 C16 H16A 108.8
C17 C16 H16A 108.8
P1 C16 H16A 108.8
C23 C17 C18 119.3(4)
C23 C17 C16 118.9(4)
C18 C17 C16 121.6(4)
C26 C18 C17 117.9(4)
C26 C18 C19 118.3(4)
C17 C18 C19 123.7(4)
C20 C19 C18 124.7(4)
C20 C19 Rh1 72.9(2)
C18 C19 Rh1 118.4(3)
C20 C19 H19A 111.8
C18 C19 H19A 111.8
Rh1 C19 H19A 111.8
C19 C20 C21 124.0(4)
C19 C20 Rh1 70.4(2)
C21 C20 Rh1 122.1(3)
C19 C20 H20A 111.5
C21 C20 H20A 111.5
Rh1 C20 H20A 111.5
C22 C21 C27 118.4(4)
C22 C21 C20 124.3(4)
C27 C21 C20 117.3(4)
C30 C22 C21 119.3(4)
C30 C22 C16 120.4(4)
C21 C22 C16 120.3(4)
C17 C23 C24 121.9(4)
C17 C23 H23A 119.1
C24 C23 H23A 119.1
C25 C24 C23 118.8(4)
C25 C24 H24A 120.6
C23 C24 H24A 120.6
C26 C25 C24 120.4(4)
C26 C25 H25A 119.8
C24 C25 H25A 119.8
C25 C26 C18 121.5(4)
C25 C26 H26A 119.2
C18 C26 H26A 119.2
C28 C27 C21 121.2(5)
C28 C27 H27A 119.4
C21 C27 H27A 119.4
C27 C28 C29 120.2(5)
C27 C28 H28A 119.9
C29 C28 H28A 119.9
C30 C29 C28 119.2(4)
C30 C29 H29A 120.4
C28 C29 H29A 120.4
C29 C30 C22 121.6(5)
C29 C30 H30A 119.2
C22 C30 H30A 119.2
C37 C31 C32 107.0(3)
C37 C31 P1 107.3(3)
C32 C31 P1 115.8(3)
C37 C31 H31A 108.8
C32 C31 H31A 108.8
P1 C31 H31A 108.8
C38 C32 C33 119.5(4)
C38 C32 C31 118.8(4)
C33 C32 C31 121.6(4)
C41 C33 C32 118.6(4)
C41 C33 C34 118.0(4)
C32 C33 C34 123.4(4)
C35 C34 C33 124.3(4)
C35 C34 Rh1 72.3(2)
C33 C34 Rh1 120.3(3)
C35 C34 H34A 111.5
C33 C34 H34A 111.5
Rh1 C34 H34A 111.5
C34 C35 C36 124.0(4)
C34 C35 Rh1 71.9(2)
C36 C35 Rh1 122.0(3)
C34 C35 H35A 111.2
C36 C35 H35A 111.2
Rh1 C35 H35A 111.2
C42 C36 C37 118.0(4)
C42 C36 C35 117.7(4)
C37 C36 C35 124.2(4)
C45 C37 C36 120.1(4)
C45 C37 C31 119.8(4)
C36 C37 C31 120.2(4)
C39 C38 C32 120.7(5)
C39 C38 H38A 119.7
C32 C38 H38A 119.7
C40 C39 C38 120.4(5)
C40 C39 H39A 119.8
C38 C39 H39A 119.8
C39 C40 C41 119.5(5)
C39 C40 H40A 120.2
C41 C40 H40A 120.2
C40 C41 C33 121.3(5)
C40 C41 H41A 119.4
C33 C41 H41A 119.4
C43 C42 C36 121.2(4)
C43 C42 H42A 119.4
C36 C42 H42A 119.4
C42 C43 C44 120.5(4)
C42 C43 H43A 119.8
C44 C43 H43A 119.8
C43 C44 C45 119.5(4)
C43 C44 H44A 120.2
C45 C44 H44A 120.2
C44 C45 C37 120.7(4)
C44 C45 H45A 119.7
C37 C45 H45A 119.7
C47 C46 C51 116.8(4)
C47 C46 P2 118.0(4)
C51 C46 P2 125.1(4)
C46 C47 C48 121.9(5)
C46 C47 H47A 119.1
C48 C47 H47A 119.1
C49 C48 C47 119.9(6)
C49 C48 H48A 120.1
C47 C48 H48A 120.1
C48 C49 C50 119.9(5)
C48 C49 H49A 120.1
C50 C49 H49A 120.1
C49 C50 C51 120.2(6)
C49 C50 H50A 119.9
C51 C50 H50A 119.9
C50 C51 C46 121.3(5)
C50 C51 H51A 119.3
C46 C51 H51A 119.3
C57 C52 C53 116.2(4)
C57 C52 P2 120.2(4)
C53 C52 P2 123.1(4)
C54 C53 C52 121.5(5)
C54 C53 H53A 119.3
C52 C53 H53A 119.3
C55 C54 C53 120.8(5)
C55 C54 H54A 119.6
C53 C54 H54A 119.6
C54 C55 C56 119.2(5)
C54 C55 H55A 120.4
C56 C55 H55A 120.4
C55 C56 C57 120.4(5)
C55 C56 H56A 119.8
C57 C56 H56A 119.8
C56 C57 C52 122.0(5)
C56 C57 H57A 119.0
C52 C57 H57A 119.0
C61 O1 C64 106.6(10)
O1 C61 C62 109.8(12)
O1 C61 H61A 109.7
C62 C61 H61A 109.7
O1 C61 H61B 109.7
C62 C61 H61B 109.7
H61A C61 H61B 108.2
C61A O1A C64 110.5(18)
O1A C61A C62 110(2)
O1A C61A H61C 109.6
C62 C61A H61C 109.6
O1A C61A H61D 109.6
C62 C61A H61D 109.6
H61C C61A H61D 108.2
C61A C62 C61 48.9(12)
C61A C62 C63 109.5(15)
C61 C62 C63 100.9(10)
C61A C62 H62A 137.4
C61 C62 H62A 111.6
C63 C62 H62A 111.6
C61A C62 H62B 63.7
C61 C62 H62B 111.6
C63 C62 H62B 111.6
H62A C62 H62B 109.4
C61A C62 H62C 109.8
C61 C62 H62C 68.1
C63 C62 H62C 109.8
H62B C62 H62C 137.7
C61A C62 H62D 109.8
C61 C62 H62D 148.0
C63 C62 H62D 109.8
H62A C62 H62D 65.6
H62B C62 H62D 48.5
H62C C62 H62D 108.2
C64 C63 C62 104.0(9)
C64 C63 H63A 111.0
C62 C63 H63A 111.0
C64 C63 H63B 111.0
C62 C63 H63B 111.0
H63A C63 H63B 109.0
O1 C64 C63 103.3(9)
O1 C64 O1A 52.5(12)
C63 C64 O1A 103.4(11)
O1 C64 H64A 111.1
C63 C64 H64A 111.1
O1A C64 H64A 62.3
O1 C64 H64B 111.1
C63 C64 H64B 111.1
O1A C64 H64B 144.9
H64A C64 H64B 109.1
O1 C64 H64C 62.3
C63 C64 H64C 111.1
O1A C64 H64C 111.1
H64A C64 H64C 137.6
H64B C64 H64C 50.2
O1 C64 H64D 145.0
C63 C64 H64D 111.1
O1A C64 H64D 111.1
H64A C64 H64D 50.2
H64B C64 H64D 62.5
H64C C64 H64D 109.1

loop_
_geom_bond_atom_site_label_1
_geom_bond_atom_site_label_2
_geom_bond_distance
Rh1 P1 2.1958(11)
Rh1 C19 2.229(4)
Rh1 C20 2.261(4)
Rh1 C34 2.282(4)
Rh1 C35 2.289(4)
Rh1 C4 2.299(4)
Rh1 C5 2.335(4)
Rh1 P2 2.5109(11)
P1 C31 1.857(4)
P1 C16 1.863(4)
P1 C1 1.866(4)
P2 C46 1.848(5)
P2 C52 1.849(5)
C1 C7 1.513(6)
C1 C2 1.522(6)
C1 H1A 1.0000
C2 C8 1.390(6)
C2 C3 1.406(6)
C3 C11 1.401(6)
C3 C4 1.475(6)
C4 C5 1.402(6)
C4 H4A 1.0000
C5 C6 1.481(6)
C5 H5A 1.0000
C6 C12 1.402(6)
C6 C7 1.408(6)
C7 C15 1.399(6)
C8 C9 1.383(7)
C8 H8A 0.9500
C9 C10 1.375(8)
C9 H9A 0.9500
C10 C11 1.387(7)
C10 H10A 0.9500
C11 H11A 0.9500
C12 C13 1.385(7)
C12 H12A 0.9500
C13 C14 1.388(7)
C13 H13A 0.9500
C14 C15 1.381(7)
C14 H14A 0.9500
C15 H15A 0.9500
C16 C22 1.506(6)
C16 C17 1.523(6)
C16 H16A 1.0000
C17 C23 1.387(6)
C17 C18 1.413(6)
C18 C26 1.403(6)
C18 C19 1.463(6)
C19 C20 1.412(6)
C19 H19A 1.0000
C20 C21 1.480(6)
C20 H20A 1.0000
C21 C22 1.402(6)
C21 C27 1.406(6)
C22 C30 1.399(6)
C23 C24 1.389(7)
C23 H23A 0.9500
C24 C25 1.382(7)
C24 H24A 0.9500
C25 C26 1.379(7)
C25 H25A 0.9500
C26 H26A 0.9500
C27 C28 1.384(7)
C27 H27A 0.9500
C28 C29 1.387(8)
C28 H28A 0.9500
C29 C30 1.381(7)
C29 H29A 0.9500
C30 H30A 0.9500
C31 C37 1.514(6)
C31 C32 1.519(6)
C31 H31A 1.0000
C32 C38 1.397(6)
C32 C33 1.407(6)
C33 C41 1.400(6)
C33 C34 1.476(6)
C34 C35 1.405(6)
C34 H34A 1.0000
C35 C36 1.480(6)
C35 H35A 1.0000
C36 C42 1.405(6)
C36 C37 1.406(6)
C37 C45 1.394(6)
C38 C39 1.382(7)
C38 H38A 0.9500
C39 C40 1.380(8)
C39 H39A 0.9500
C40 C41 1.389(7)
C40 H40A 0.9500
C41 H41A 0.9500
C42 C43 1.376(7)
C42 H42A 0.9500
C43 C44 1.382(7)
C43 H43A 0.9500
C44 C45 1.386(7)
C44 H44A 0.9500
C45 H45A 0.9500
C46 C47 1.390(7)
C46 C51 1.404(7)
C47 C48 1.395(7)
C47 H47A 0.9500
C48 C49 1.371(10)
C48 H48A 0.9500
C49 C50 1.381(9)
C49 H49A 0.9500
C50 C51 1.388(8)
C50 H50A 0.9500
C51 H51A 0.9500
C52 C57 1.396(7)
C52 C53 1.410(6)
C53 C54 1.390(7)
C53 H53A 0.9500
C54 C55 1.370(9)
C54 H54A 0.9500
C55 C56 1.380(9)
C55 H55A 0.9500
C56 C57 1.392(7)
C56 H56A 0.9500
C57 H57A 0.9500
O1 C61 1.41(2)
O1 C64 1.423(15)
C61 C62 1.428(16)
C61 H61A 0.9900
C61 H61B 0.9900
O1A C61A 1.26(3)
O1A C64 1.57(3)
C61A C62 1.42(2)
C61A H61C 0.9900
C61A H61D 0.9900
C62 C63 1.489(13)
C62 H62A 0.9900
C62 H62B 0.9900
C62 H62C 0.9900
C62 H62D 0.9900
C63 C64 1.436(12)
C63 H63A 0.9900
C63 H63B 0.9900
C64 H64A 0.9900
C64 H64B 0.9900
C64 H64C 0.9900
C64 H64D 0.9900

loop_
_geom_torsion_atom_site_label_1
_geom_torsion_atom_site_label_2
_geom_torsion_atom_site_label_3
_geom_torsion_atom_site_label_4
_geom_torsion
C19 Rh1 P1 C31 -115.45(18)
C20 Rh1 P1 C31 -151.63(18)
C34 Rh1 P1 C31 7.54(18)
C35 Rh1 P1 C31 -28.04(18)
C4 Rh1 P1 C31 123.95(18)
C5 Rh1 P1 C31 89.15(18)
C19 Rh1 P1 C16 4.23(19)
C20 Rh1 P1 C16 -31.95(19)
C34 Rh1 P1 C16 127.23(19)
C35 Rh1 P1 C16 91.64(19)
C4 Rh1 P1 C16 -116.36(18)
C5 Rh1 P1 C16 -151.17(18)
C19 Rh1 P1 C1 124.34(18)
C20 Rh1 P1 C1 88.16(18)
C34 Rh1 P1 C1 -112.66(18)
C35 Rh1 P1 C1 -148.25(18)
C4 Rh1 P1 C1 3.75(18)
C5 Rh1 P1 C1 -31.06(18)
C19 Rh1 P2 C46 74.00(19)
C20 Rh1 P2 C46 110.36(19)
C34 Rh1 P2 C46 -48.89(19)
C35 Rh1 P2 C46 -13.71(19)
C4 Rh1 P2 C46 -165.53(19)
C5 Rh1 P2 C46 -130.47(19)
C19 Rh1 P2 C52 -37.1(2)
C20 Rh1 P2 C52 -0.7(2)
C34 Rh1 P2 C52 -160.0(2)
C35 Rh1 P2 C52 -124.8(2)
C4 Rh1 P2 C52 83.4(2)
C5 Rh1 P2 C52 118.4(2)
C31 P1 C1 C7 -51.7(3)
C16 P1 C1 C7 -164.2(3)
Rh1 P1 C1 C7 73.1(3)
C31 P1 C1 C2 -171.0(3)
C16 P1 C1 C2 76.5(3)
Rh1 P1 C1 C2 -46.2(3)
C7 C1 C2 C8 105.4(4)
P1 C1 C2 C8 -134.8(4)
C7 C1 C2 C3 -67.4(5)
P1 C1 C2 C3 52.4(5)
C8 C2 C3 C11 4.7(6)
C1 C2 C3 C11 177.4(4)
C8 C2 C3 C4 -171.9(4)
C1 C2 C3 C4 0.8(6)
C11 C3 C4 C5 -139.1(4)
C2 C3 C4 C5 37.6(6)
C11 C3 C4 Rh1 131.7(3)
C2 C3 C4 Rh1 -51.6(5)
P1 Rh1 C4 C5 -80.5(2)
C19 Rh1 C4 C5 -174.2(2)
C20 Rh1 C4 C5 -167.2(3)
C34 Rh1 C4 C5 10.2(3)
C35 Rh1 C4 C5 2.7(4)
P2 Rh1 C4 C5 95.1(2)
P1 Rh1 C4 C3 40.0(3)
C19 Rh1 C4 C3 -53.7(4)
C20 Rh1 C4 C3 -46.7(3)
C34 Rh1 C4 C3 130.7(3)
C35 Rh1 C4 C3 123.2(4)
C5 Rh1 C4 C3 120.5(4)
P2 Rh1 C4 C3 -144.3(3)
C3 C4 C5 C6 3.4(7)
Rh1 C4 C5 C6 117.3(4)
C3 C4 C5 Rh1 -113.9(4)
P1 Rh1 C5 C4 98.2(2)
C19 Rh1 C5 C4 12.0(5)
C20 Rh1 C5 C4 14.5(3)
C34 Rh1 C5 C4 -170.8(3)
C35 Rh1 C5 C4 -178.6(2)
P2 Rh1 C5 C4 -84.5(2)
P1 Rh1 C5 C6 -20.3(3)
C19 Rh1 C5 C6 -106.4(4)
C20 Rh1 C5 C6 -103.9(3)
C34 Rh1 C5 C6 70.8(3)
C35 Rh1 C5 C6 63.0(4)
C4 Rh1 C5 C6 -118.4(5)
P2 Rh1 C5 C6 157.1(3)
C4 C5 C6 C12 137.6(4)
Rh1 C5 C6 C12 -134.4(3)
C4 C5 C6 C7 -40.4(6)
Rh1 C5 C6 C7 47.5(5)
C12 C6 C7 C15 -4.0(6)
C5 C6 C7 C15 174.0(4)
C12 C6 C7 C1 177.7(4)
C5 C6 C7 C1 -4.3(6)
C2 C1 C7 C15 -108.4(4)
P1 C1 C7 C15 125.8(4)
C2 C1 C7 C6 69.9(5)
P1 C1 C7 C6 -55.8(4)
C3 C2 C8 C9 -1.4(7)
C1 C2 C8 C9 -174.4(4)
C2 C8 C9 C10 -2.0(7)
C8 C9 C10 C11 2.1(7)
C9 C10 C11 C3 1.3(7)
C2 C3 C11 C10 -4.7(6)
C4 C3 C11 C10 172.2(4)
C7 C6 C12 C13 3.4(6)
C5 C6 C12 C13 -174.7(4)
C6 C12 C13 C14 -1.3(7)
C12 C13 C14 C15 -0.3(8)
C13 C14 C15 C7 -0.3(8)
C6 C7 C15 C14 2.5(7)
C1 C7 C15 C14 -179.1(4)
C31 P1 C16 C22 -163.0(3)
C1 P1 C16 C22 -51.0(3)
Rh1 P1 C16 C22 73.0(3)
C31 P1 C16 C17 76.4(3)
C1 P1 C16 C17 -171.6(3)
Rh1 P1 C16 C17 -47.7(3)
C22 C16 C17 C23 112.8(4)
P1 C16 C17 C23 -127.5(4)
C22 C16 C17 C18 -62.8(5)
P1 C16 C17 C18 56.9(5)
C23 C17 C18 C26 -1.0(6)
C16 C17 C18 C26 174.6(4)
C23 C17 C18 C19 -179.7(4)
C16 C17 C18 C19 -4.1(6)
C26 C18 C19 C20 -139.6(4)
C17 C18 C19 C20 39.1(6)
C26 C18 C19 Rh1 132.2(3)
C17 C18 C19 Rh1 -49.1(5)
P1 Rh1 C19 C20 -80.8(2)
C34 Rh1 C19 C20 -173.0(2)
C35 Rh1 C19 C20 -166.8(3)
C4 Rh1 C19 C20 11.7(3)
C5 Rh1 C19 C20 3.7(5)
P2 Rh1 C19 C20 100.0(2)
P1 Rh1 C19 C18 39.9(3)
C20 Rh1 C19 C18 120.8(4)
C34 Rh1 C19 C18 -52.2(4)
C35 Rh1 C19 C18 -46.1(3)
C4 Rh1 C19 C18 132.4(3)
C5 Rh1 C19 C18 124.4(4)
P2 Rh1 C19 C18 -139.2(3)
C18 C19 C20 C21 3.0(6)
Rh1 C19 C20 C21 116.1(4)
C18 C19 C20 Rh1 -113.1(4)
P1 Rh1 C20 C19 99.1(2)
C34 Rh1 C20 C19 16.6(5)
C35 Rh1 C20 C19 15.8(3)
C4 Rh1 C20 C19 -169.9(3)
C5 Rh1 C20 C19 -178.3(2)
P2 Rh1 C20 C19 -83.0(2)
P1 Rh1 C20 C21 -19.4(3)
C19 Rh1 C20 C21 -118.5(5)
C34 Rh1 C20 C21 -101.9(5)
C35 Rh1 C20 C21 -102.7(4)
C4 Rh1 C20 C21 71.6(3)
C5 Rh1 C20 C21 63.3(4)
P2 Rh1 C20 C21 158.6(3)
C19 C20 C21 C22 -38.0(6)
Rh1 C20 C21 C22 48.9(5)
C19 C20 C21 C27 140.1(4)
Rh1 C20 C21 C27 -133.0(3)
C27 C21 C22 C30 -4.3(6)
C20 C21 C22 C30 173.9(4)
C27 C21 C22 C16 175.1(4)
C20 C21 C22 C16 -6.8(6)
C17 C16 C22 C30 -110.9(4)
P1 C16 C22 C30 124.7(4)
C17 C16 C22 C21 69.7(5)
P1 C16 C22 C21 -54.7(4)
C18 C17 C23 C24 2.2(7)
C16 C17 C23 C24 -173.5(4)
C17 C23 C24 C25 -1.2(7)
C23 C24 C25 C26 -0.9(7)
C24 C25 C26 C18 2.1(7)
C17 C18 C26 C25 -1.1(6)
C19 C18 C26 C25 177.7(4)
C22 C21 C27 C28 2.0(6)
C20 C21 C27 C28 -176.2(4)
C21 C27 C28 C29 1.3(7)
C27 C28 C29 C30 -2.4(7)
C28 C29 C30 C22 0.1(7)
C21 C22 C30 C29 3.3(7)
C16 C22 C30 C29 -176.1(4)
C16 P1 C31 C37 -52.3(3)
C1 P1 C31 C37 -165.2(3)
Rh1 P1 C31 C37 70.2(3)
C16 P1 C31 C32 -171.8(3)
C1 P1 C31 C32 75.3(3)
Rh1 P1 C31 C32 -49.2(3)
C37 C31 C32 C38 109.7(4)
P1 C31 C32 C38 -130.7(4)
C37 C31 C32 C33 -66.9(5)
P1 C31 C32 C33 52.7(5)
C38 C32 C33 C41 2.0(6)
C31 C32 C33 C41 178.6(4)
C38 C32 C33 C34 -176.2(4)
C31 C32 C33 C34 0.4(6)
C41 C33 C34 C35 -139.7(4)
C32 C33 C34 C35 38.6(6)
C41 C33 C34 Rh1 131.8(4)
C32 C33 C34 Rh1 -49.9(5)
P1 Rh1 C34 C35 -83.0(2)
C19 Rh1 C34 C35 10.6(3)
C20 Rh1 C34 C35 -1.2(5)
C4 Rh1 C34 C35 -174.0(2)
C5 Rh1 C34 C35 -168.0(3)
P2 Rh1 C34 C35 100.4(2)
P1 Rh1 C34 C33 36.9(3)
C19 Rh1 C34 C33 130.5(3)
C20 Rh1 C34 C33 118.8(5)
C35 Rh1 C34 C33 119.9(4)
C4 Rh1 C34 C33 -54.0(4)
C5 Rh1 C34 C33 -48.1(3)
P2 Rh1 C34 C33 -139.7(3)
C33 C34 C35 C36 1.7(7)
Rh1 C34 C35 C36 116.8(4)
C33 C34 C35 Rh1 -115.1(4)
P1 Rh1 C35 C34 95.8(2)
C19 Rh1 C35 C34 -171.1(3)
C20 Rh1 C35 C34 179.5(2)
C4 Rh1 C35 C34 11.5(4)
C5 Rh1 C35 C34 13.3(3)
P2 Rh1 C35 C34 -79.6(2)
P1 Rh1 C35 C36 -23.5(3)
C19 Rh1 C35 C36 69.5(3)
C20 Rh1 C35 C36 60.2(4)
C34 Rh1 C35 C36 -119.3(4)
C4 Rh1 C35 C36 -107.8(4)
C5 Rh1 C35 C36 -106.1(3)
P2 Rh1 C35 C36 161.1(3)
C34 C35 C36 C42 137.1(4)
Rh1 C35 C36 C42 -134.2(3)
C34 C35 C36 C37 -39.2(6)
Rh1 C35 C36 C37 49.6(5)
C42 C36 C37 C45 -1.3(6)
C35 C36 C37 C45 174.9(4)
C42 C36 C37 C31 179.6(4)
C35 C36 C37 C31 -4.2(6)
C32 C31 C37 C45 -109.9(4)
P1 C31 C37 C45 125.1(4)
C32 C31 C37 C36 69.2(5)
P1 C31 C37 C36 -55.8(4)
C33 C32 C38 C39 -0.5(7)
C31 C32 C38 C39 -177.2(4)
C32 C38 C39 C40 -0.9(8)
C38 C39 C40 C41 0.9(8)
C39 C40 C41 C33 0.7(8)
C32 C33 C41 C40 -2.1(7)
C34 C33 C41 C40 176.2(5)
C37 C36 C42 C43 0.9(6)
C35 C36 C42 C43 -175.6(4)
C36 C42 C43 C44 0.1(7)
C42 C43 C44 C45 -0.8(8)
C43 C44 C45 C37 0.4(8)
C36 C37 C45 C44 0.7(7)
C31 C37 C45 C44 179.8(4)
C52 P2 C46 C47 -132.7(4)
Rh1 P2 C46 C47 106.5(3)
C52 P2 C46 C51 51.8(4)
Rh1 P2 C46 C51 -69.0(4)
C51 C46 C47 C48 1.2(7)
P2 C46 C47 C48 -174.7(4)
C46 C47 C48 C49 -0.6(8)
C47 C48 C49 C50 -0.2(9)
C48 C49 C50 C51 0.3(9)
C49 C50 C51 C46 0.4(8)
C47 C46 C51 C50 -1.1(7)
P2 C46 C51 C50 174.4(4)
C46 P2 C52 C57 -171.5(4)
Rh1 P2 C52 C57 -57.2(4)
C46 P2 C52 C53 17.2(4)
Rh1 P2 C52 C53 131.5(4)
C57 C52 C53 C54 0.6(7)
P2 C52 C53 C54 172.2(4)
C52 C53 C54 C55 0.0(8)
C53 C54 C55 C56 -0.5(9)
C54 C55 C56 C57 0.5(9)
C55 C56 C57 C52 0.0(8)
C53 C52 C57 C56 -0.6(7)
P2 C52 C57 C56 -172.4(4)
C64 O1 C61 C62 -4(2)
C64 O1A C61A C62 3(4)
O1A C61A C62 C61 -81(3)
O1A C61A C62 C63 7(3)
O1 C61 C62 C61A 87(2)
O1 C61 C62 C63 -19.4(18)
C61A C62 C63 C64 -14.5(17)
C61 C62 C63 C64 35.6(14)
C61 O1 C64 C63 26.8(18)
C61 O1 C64 O1A -70.0(16)
C62 C63 C64 O1 -39.0(15)
C62 C63 C64 O1A 15.1(19)
C61A O1A C64 O1 84(3)
C61A O1A C64 C63 -12(3)
